data_1100276
loop_
_publ_author_name
'Harms, K.'
'Jones, P. G.'
'Sheldrick, G. M.'

_publ_section_title
;
 (6aRS,9RS,10aRS)-4-Bromo-1-methoxy-6,6,9-trimethyl-6a,7,8,9,10,10a-hexahydro-6H-dibenzo[b,d]pyran
;
_journal_coden_ASTM ACBCAR
_journal_issue 12
_journal_name_full
;
 Acta Crystallographica, Section B: Structural Crystallography
 and Crystal Chemistry
;
_journal_page_first 3157
_journal_page_last 3159
_journal_paper_doi 10.1107/S0567740880011132
_journal_volume 36
_journal_year 1980
_chemical_formula_sum 'C17 H23 Br O2'
_space_group_IT_number 2
_symmetry_cell_setting triclinic
_symmetry_Int_Tables_number 2
_symmetry_space_group_name_Hall '-P 1'
_symmetry_space_group_name_H-M 'P -1'
_cell_angle_alpha 80.83(4)
_cell_angle_beta 81.26(4)
_cell_angle_gamma 81.88(4)
_cell_formula_units_Z 2
_cell_length_a 7.378(4)
_cell_length_b 9.740(5)
_cell_length_c 11.406(6)
_cod_original_formula_sum 'C17 H23 Br1 O2'
_cod_database_code 1100276

loop_
_symmetry_equiv_pos_site_id
_symmetry_equiv_pos_as_xyz
1 x,y,z
2 -x,-y,-z

loop_
_atom_site_label
_atom_site_type_symbol
_atom_site_fract_x
_atom_site_fract_y
_atom_site_fract_z
Br1 Br 0.65250 0.80050 0.61710
C1 C 0.77070 0.45920 0.93990
C2 C 0.72060 0.59620 0.95710
H2 H 0.70410 0.62170 1.03620
C3 C 0.69400 0.69660 0.86010
H3 H 0.66670 0.79310 0.87210
C4 C 0.70550 0.66300 0.74620
C41 C 0.75400 0.52160 0.72970
O5 O 0.75250 0.49270 0.61690
C6 C 0.75460 0.34450 0.60130
C61 C 0.90890 0.26280 0.66730
H61 H 1.01410 0.30970 0.63150
C7 C 0.96110 0.11010 0.64610
H71 H 0.98430 0.10660 0.56140
H72 H 0.86050 0.05780 0.68100
C8 C 1.13070 0.04580 0.70140
H81 H 1.15110 -0.05210 0.69380
H82 H 1.23420 0.09070 0.65910
C9 C 1.11420 0.06120 0.83440
H9 H 1.02040 0.00610 0.87680
C10 C 1.05470 0.21110 0.85400
H105 H 1.03430 0.21550 0.93860
H106 H 1.15110 0.26660 0.81670
C101 C 0.87500 0.27170 0.80050
H101 H 0.78040 0.21610 0.84090
C102 C 0.80050 0.41780 0.82320
O11 O 0.79490 0.35150 1.03090
C12 C 0.56800 0.29880 0.64780
H121 H 0.56770 0.20390 0.63460
H122 H 0.47610 0.35870 0.60640
H123 H 0.54080 0.30430 0.73210
C13 C 0.79540 0.34930 0.46520
H131 H 0.79510 0.25670 0.44640
H132 H 0.91470 0.37980 0.43750
H133 H 0.70320 0.41240 0.42660
C14 C 1.29410 0.00450 0.88570
H141 H 1.33430 -0.09060 0.87280
H142 H 1.27660 0.01000 0.97010
H143 H 1.38590 0.06300 0.84600
C15 C 0.77940 0.38350 1.15040
H151 H 0.80080 0.29640 1.20190
H152 H 0.65850 0.42910 1.17460
H153 H 0.87050 0.44270 1.15580

loop_
_atom_type_symbol
_atom_type_radius_bond
C 0.68
H 0.23
Br 1.21
O 0.68
